data_4301406
loop_
_publ_author_name
'Maravanji S. Balakrishna'
'Ramalingam Venkateswaran'
'Joel T. Mague'

_publ_section_title
;
An Acyclic Dimer of Cyclodiphosphazane {tBuHN(tBuNP)2OCH2}2 Containing
Alkoxo and Amido Functionalities: Synthesis, Derivatization, Bi- (PdII,
RhI), and Tetranuclear (PdII, AuI, RhIAuI) Transition Metal Complexes
;
_journal_name_full 'Inorganic Chemistry'
_journal_page_first 1398
_journal_page_last 1406
_journal_paper_doi 10.1021/ic801256h
_journal_volume 48
_journal_year 2009
_chemical_formula_moiety 'C38 H78 Cl4 N6 O2 P4 Pd4, 2(C H Cl3)'
_chemical_formula_sum 'C40 H80 Cl10 N6 O2 P4 Pd4'
_chemical_formula_weight 1581.08
_chemical_name_systematic
; 
 ? 
;
_space_group_IT_number 2
_symmetry_cell_setting triclinic
_symmetry_space_group_name_Hall '-P 1'
_symmetry_space_group_name_H-M 'P -1'
_atom_sites_solution_hydrogens geom
_atom_sites_solution_primary Patterson
_atom_sites_solution_secondary difmap
_audit_creation_method SHELXL-97
_cell_angle_alpha 75.354(2)
_cell_angle_beta 88.701(2)
_cell_angle_gamma 78.607(2)
_cell_formula_units_Z 2
_cell_length_a 13.570(2)
_cell_length_b 15.323(2)
_cell_length_c 16.071(2)
_cell_measurement_reflns_used 8425
_cell_measurement_temperature 100(2)
_cell_measurement_theta_max 26.51
_cell_measurement_theta_min 2.42
_cell_volume 3168.1(7)
_computing_cell_refinement 'Bruker SMART (Bruker-AXS, 2000)'
_computing_data_collection 'Bruker SMART (Bruker-AXS, 2000)'
_computing_data_reduction 'Bruker SAINT+ (Bruker-AXS, 2004)'
_computing_molecular_graphics 'Bruker SHELXTL (Bruker-AXS, 2000a)'
_computing_publication_material 'Bruker SHELXTL (Bruker-AXS, 2000a)'
_computing_structure_refinement 'SHELXL-97 (Sheldrick, 1997)'
_computing_structure_solution 'SHELXS-97 (Sheldrick, 1997)'
_diffrn_ambient_temperature 100(2)
_diffrn_measured_fraction_theta_full 0.994
_diffrn_measured_fraction_theta_max 0.994
_diffrn_measurement_device_type 'Bruker-AXS Smart APEX CCD area detector'
_diffrn_measurement_method 'phi and omega scans'
_diffrn_radiation_monochromator graphite
_diffrn_radiation_source 'fine-focus sealed tube'
_diffrn_radiation_type MoK\a
_diffrn_radiation_wavelength 0.71073
_diffrn_reflns_av_R_equivalents 0.0728
_diffrn_reflns_av_sigmaI/netI 0.0600
_diffrn_reflns_limit_h_max 15
_diffrn_reflns_limit_h_min -15
_diffrn_reflns_limit_k_max 17
_diffrn_reflns_limit_k_min -17
_diffrn_reflns_limit_l_max 17
_diffrn_reflns_limit_l_min -17
_diffrn_reflns_number 38295
_diffrn_reflns_theta_full 23.34
_diffrn_reflns_theta_max 23.34
_diffrn_reflns_theta_min 2.09
_exptl_absorpt_coefficient_mu 1.676
_exptl_absorpt_correction_T_max 0.8339
_exptl_absorpt_correction_T_min 0.7541
_exptl_absorpt_correction_type multi-scan
_exptl_absorpt_process_details 'SADABS (Sheldrick, 2002)'
_exptl_crystal_colour Colorless
_exptl_crystal_density_diffrn 1.657
_exptl_crystal_density_method 'not measured'
_exptl_crystal_description Block
_exptl_crystal_F_000 1584
_exptl_crystal_size_max 0.19
_exptl_crystal_size_mid 0.14
_exptl_crystal_size_min 0.11
_refine_diff_density_max 2.149
_refine_diff_density_min -1.513
_refine_diff_density_rms 0.225
_refine_ls_extinction_method none
_refine_ls_goodness_of_fit_ref 1.020
_refine_ls_hydrogen_treatment constr
_refine_ls_matrix_type full
_refine_ls_number_parameters 621
_refine_ls_number_reflns 9154
_refine_ls_number_restraints 58
_refine_ls_restrained_S_all 1.020
_refine_ls_R_factor_all 0.0707
_refine_ls_R_factor_gt 0.0557
_refine_ls_shift/su_max 0.001
_refine_ls_shift/su_mean 0.000
_refine_ls_structure_factor_coef Fsqd
_refine_ls_weighting_details 'calc w=1/[\s^2^(Fo^2^)+(0.1138P)^2^] where P=(Fo^2^+2Fc^2^)/3'
_refine_ls_weighting_scheme calc
_refine_ls_wR_factor_gt 0.1479
_refine_ls_wR_factor_ref 0.1608
_reflns_number_gt 7296
_reflns_number_total 9154
_reflns_threshold_expression >2\s(I)
_cod_data_source_file ic801256h_si_001_5.cif
_cod_data_source_block msb237
_cod_depositor_comments
;
The following automatic conversions were performed:
'_symmetry_cell_setting' value 'Triclinic' changed to 'triclinic'
according to '/home/saulius/struct/CIF-dictionaries/cif_core.dic'
dictionary named 'cif_core.dic' version 2.4.1 from 2010-06-29.

Automatic conversion script
Id: cif_fix_enum 1527 2010-12-29 10:47:43Z saulius 
;
_cod_database_code 4301406

loop_
_symmetry_equiv_pos_as_xyz
'x, y, z'
'-x, -y, -z'

loop_
_atom_site_label
_atom_site_type_symbol
_atom_site_fract_x
_atom_site_fract_y
_atom_site_fract_z
_atom_site_U_iso_or_equiv
_atom_site_adp_type
_atom_site_occupancy
_atom_site_symmetry_multiplicity
_atom_site_calc_flag
_atom_site_refinement_flags
_atom_site_disorder_assembly
_atom_site_disorder_group
Pd1 Pd 0.44972(4) -0.36101(4) 0.91188(4) 0.01799(18) Uani 1 1 d . A .
Pd2 Pd 0.57653(4) -0.13882(4) 0.61131(4) 0.01832(18) Uani 1 1 d . . .
Pd3 Pd 0.88212(4) 0.12192(4) 0.86985(4) 0.01892(18) Uani 1 1 d . . .
Pd4 Pd 1.04524(4) 0.36649(4) 0.60945(4) 0.01690(18) Uani 1 1 d . . .
Cl1 Cl 0.40667(15) -0.15324(17) 0.62069(13) 0.0382(6) Uani 1 1 d . A .
Cl2 Cl 0.42445(14) -0.36214(14) 1.05981(12) 0.0282(5) Uani 1 1 d . . .
Cl3 Cl 1.03668(14) 0.16539(14) 0.88989(12) 0.0265(5) Uani 1 1 d . B .
Cl4 Cl 1.12610(14) 0.36810(14) 0.47532(12) 0.0268(5) Uani 1 1 d . C .
P1 P 0.57165(14) -0.27353(13) 0.89163(12) 0.0163(4) Uani 1 1 d . . .
P2 P 0.61914(13) -0.16679(13) 0.75347(12) 0.0151(4) Uani 1 1 d . A .
P3 P 0.88197(13) 0.14719(13) 0.72355(12) 0.0150(4) Uani 1 1 d . A .
P4 P 0.94781(13) 0.26227(13) 0.60232(12) 0.0148(4) Uani 1 1 d . A .
O1 O 0.7084(4) -0.1158(3) 0.7685(3) 0.0213(12) Uani 1 1 d . . .
O2 O 0.8172(4) 0.0849(3) 0.6889(3) 0.0213(12) Uani 1 1 d . . .
N1 N 0.5379(4) -0.1606(4) 0.8330(4) 0.0156(13) Uani 1 1 d U A .
N2 N 0.6604(4) -0.2747(4) 0.8132(4) 0.0160(13) Uani 1 1 d U A .
N3 N 0.6217(4) -0.2877(4) 0.9882(4) 0.0201(14) Uani 1 1 d U A .
N4 N 0.8406(4) 0.2524(4) 0.6587(4) 0.0149(13) Uani 1 1 d U . .
N5 N 0.9849(4) 0.1517(4) 0.6640(4) 0.0147(13) Uani 1 1 d U . .
N6 N 0.9296(4) 0.2713(4) 0.4988(4) 0.0188(14) Uani 1 1 d U . .
C1 C 0.4478(5) -0.0895(5) 0.8426(5) 0.0210(17) Uani 1 1 d . . .
C2 C 0.3508(5) -0.1254(6) 0.8374(5) 0.0267(19) Uani 1 1 d . A .
H2A H 0.3455 -0.1389 0.7815 0.040 Uiso 1 1 calc R . .
H2B H 0.2927 -0.0785 0.8441 0.040 Uiso 1 1 calc R . .
H2C H 0.3522 -0.1816 0.8834 0.040 Uiso 1 1 calc R . .
C3 C 0.4463(6) -0.0034(5) 0.7717(5) 0.0279(19) Uani 1 1 d . A .
H3A H 0.5124 0.0136 0.7693 0.042 Uiso 1 1 calc R . .
H3B H 0.3951 0.0467 0.7830 0.042 Uiso 1 1 calc R . .
H3C H 0.4305 -0.0146 0.7166 0.042 Uiso 1 1 calc R . .
C4 C 0.4564(6) -0.0694(6) 0.9301(5) 0.0278(19) Uani 1 1 d . A .
H4A H 0.4647 -0.1270 0.9753 0.042 Uiso 1 1 calc R . .
H4B H 0.3953 -0.0273 0.9397 0.042 Uiso 1 1 calc R . .
H4C H 0.5148 -0.0409 0.9314 0.042 Uiso 1 1 calc R . .
C5 C 0.7329(5) -0.3534(5) 0.7905(5) 0.0188(16) Uani 1 1 d . . .
C6 C 0.6922(6) -0.3756(5) 0.7131(5) 0.0263(19) Uani 1 1 d . A .
H6A H 0.6318 -0.4013 0.7288 0.039 Uiso 1 1 calc R . .
H6B H 0.7433 -0.4205 0.6939 0.039 Uiso 1 1 calc R . .
H6C H 0.6753 -0.3192 0.6666 0.039 Uiso 1 1 calc R . .
C7 C 0.8334(6) -0.3221(6) 0.7705(6) 0.032(2) Uani 1 1 d . A .
H7A H 0.8240 -0.2683 0.7210 0.048 Uiso 1 1 calc R . .
H7B H 0.8829 -0.3722 0.7571 0.048 Uiso 1 1 calc R . .
H7C H 0.8573 -0.3059 0.8206 0.048 Uiso 1 1 calc R . .
C8 C 0.7446(6) -0.4368(5) 0.8660(5) 0.0292(19) Uani 1 1 d . A .
H8A H 0.7716 -0.4228 0.9161 0.044 Uiso 1 1 calc R . .
H8B H 0.7909 -0.4882 0.8515 0.044 Uiso 1 1 calc R . .
H8C H 0.6790 -0.4536 0.8794 0.044 Uiso 1 1 calc R . .
C9 C 0.7023(6) -0.2569(5) 1.0294(5) 0.0234(18) Uani 1 1 d . . .
C10 C 0.6535(7) -0.2155(7) 1.1012(6) 0.042(2) Uani 1 1 d . A .
H10A H 0.6067 -0.1576 1.0758 0.064 Uiso 1 1 calc R . .
H10B H 0.7056 -0.2035 1.1355 0.064 Uiso 1 1 calc R . .
H10C H 0.6167 -0.2587 1.1381 0.064 Uiso 1 1 calc R . .
C11 C 0.7808(7) -0.3427(6) 1.0702(6) 0.042(2) Uani 1 1 d . A .
H11A H 0.7488 -0.3856 1.1128 0.063 Uiso 1 1 calc R . .
H11B H 0.8343 -0.3251 1.0985 0.063 Uiso 1 1 calc R . .
H11C H 0.8096 -0.3725 1.0255 0.063 Uiso 1 1 calc R . .
C12 C 0.7496(7) -0.1881(7) 0.9658(6) 0.046(3) Uani 1 1 d . A .
H12A H 0.7881 -0.2184 0.9250 0.069 Uiso 1 1 calc R . .
H12B H 0.7947 -0.1633 0.9963 0.069 Uiso 1 1 calc R . .
H12C H 0.6969 -0.1379 0.9345 0.069 Uiso 1 1 calc R . .
C13 C 0.4401(6) -0.3821(7) 0.7875(6) 0.039(2) Uani 1 1 d . . .
H13A H 0.5006 -0.4220 0.8125 0.047 Uiso 1 1 calc R A .
H13B H 0.4416 -0.3367 0.7351 0.047 Uiso 1 1 calc R . .
C14 C 0.3489(7) -0.3901(7) 0.8279(6) 0.043(2) Uani 1 1 d . A .
H14A H 0.2886 -0.3499 0.8025 0.051 Uiso 1 1 calc R . .
C15 C 0.3453(6) -0.4536(5) 0.9018(5) 0.0256(18) Uani 1 1 d U . .
H15A H 0.4053 -0.4939 0.9274 0.031 Uiso 1 1 calc R A .
H15B H 0.2827 -0.4583 0.9285 0.031 Uiso 1 1 calc R . .
C16 C 0.7194(7) -0.1232(7) 0.5596(5) 0.044(3) Uani 0.539(13) 1 d PD A 1
H16A H 0.6865 -0.0711 0.5783 0.053 Uiso 0.539(13) 1 d PR A 1
H16B H 0.7850 -0.1541 0.5812 0.053 Uiso 0.539(13) 1 d PR A 1
C17 C 0.6724(11) -0.1525(10) 0.5022(9) 0.034(3) Uani 0.539(13) 1 d PDU A 1
H17A H 0.7057 -0.2047 0.4838 0.040 Uiso 0.539(13) 1 d PR A 1
C18 C 0.5762(7) -0.1086(6) 0.4693(5) 0.032(2) Uani 0.539(13) 1 d PD A 1
H18A H 0.5425 -0.0564 0.4874 0.038 Uiso 0.539(13) 1 d PR A 1
H18B H 0.5443 -0.1307 0.4290 0.038 Uiso 0.539(13) 1 d PR A 1
C16A C 0.7194(7) -0.1232(7) 0.5596(5) 0.044(3) Uani 0.461(13) 1 d PD A 2
H16C H 0.7207 -0.1866 0.5836 0.053 Uiso 0.461(13) 1 d PR A 2
H16D H 0.7714 -0.0966 0.5797 0.053 Uiso 0.461(13) 1 d PR A 2
C17A C 0.6517(12) -0.0737(12) 0.5003(11) 0.034(3) Uani 0.461(13) 1 d PDU A 2
H17B H 0.6537 -0.0105 0.4777 0.040 Uiso 0.461(13) 1 d PR A 2
C18A C 0.5762(7) -0.1086(6) 0.4693(5) 0.032(2) Uani 0.461(13) 1 d PD A 2
H18C H 0.5718 -0.1736 0.4907 0.038 Uiso 0.461(13) 1 d PR A 2
H18D H 0.5272 -0.0719 0.4262 0.038 Uiso 0.461(13) 1 d PR A 2
C19 C 0.7097(5) -0.0222(5) 0.7260(5) 0.0225(17) Uani 1 1 d . A 2
H19A H 0.6661 0.0196 0.7556 0.027 Uiso 1 1 calc R A 2
H19B H 0.6846 -0.0081 0.6657 0.027 Uiso 1 1 calc R A 2
C20 C 0.8177(5) -0.0094(5) 0.7281(5) 0.0231(18) Uani 1 1 d . A 2
H20A H 0.8440 -0.0261 0.7882 0.028 Uiso 1 1 calc R A 2
H20B H 0.8609 -0.0491 0.6961 0.028 Uiso 1 1 calc R A 2
C21 C 0.7464(5) 0.3222(5) 0.6657(5) 0.0214(17) Uani 1 1 d . A 2
C22 C 0.7514(6) 0.4120(5) 0.5985(5) 0.033(2) Uani 1 1 d . A 2
H22A H 0.8104 0.4350 0.6109 0.049 Uiso 1 1 calc R A 2
H22B H 0.6904 0.4579 0.6006 0.049 Uiso 1 1 calc R A 2
H22C H 0.7565 0.4006 0.5411 0.049 Uiso 1 1 calc R A 2
C23 C 0.6558(6) 0.2834(6) 0.6475(7) 0.045(3) Uani 1 1 d . A 2
H23A H 0.6630 0.2684 0.5917 0.068 Uiso 1 1 calc R A 2
H23B H 0.5940 0.3294 0.6464 0.068 Uiso 1 1 calc R A 2
H23C H 0.6522 0.2277 0.6927 0.068 Uiso 1 1 calc R A 2
C24 C 0.7408(7) 0.3402(6) 0.7546(5) 0.037(2) Uani 1 1 d . A 2
H24A H 0.7411 0.2824 0.7982 0.056 Uiso 1 1 calc R A 2
H24B H 0.6788 0.3843 0.7582 0.056 Uiso 1 1 calc R A 2
H24C H 0.7989 0.3656 0.7648 0.056 Uiso 1 1 calc R A 2
C25 C 1.0851(5) 0.0878(5) 0.6717(5) 0.0186(16) Uani 1 1 d . A 2
C26 C 1.1048(6) 0.0607(5) 0.5874(5) 0.0257(18) Uani 1 1 d . A 2
H26A H 1.0559 0.0243 0.5786 0.039 Uiso 1 1 calc R A 2
H26B H 1.1729 0.0239 0.5893 0.039 Uiso 1 1 calc R A 2
H26C H 1.0982 0.1162 0.5399 0.039 Uiso 1 1 calc R A 2
C27 C 1.1679(5) 0.1349(6) 0.6920(6) 0.0281(19) Uani 1 1 d . A 2
H27A H 1.1719 0.1883 0.6443 0.042 Uiso 1 1 calc R A 2
H27B H 1.2325 0.0914 0.6999 0.042 Uiso 1 1 calc R A 2
H27C H 1.1522 0.1551 0.7448 0.042 Uiso 1 1 calc R A 2
C28 C 1.0812(6) 0.0022(5) 0.7441(5) 0.0251(18) Uani 1 1 d . A 2
H28A H 1.0728 0.0191 0.7991 0.038 Uiso 1 1 calc R A 2
H28B H 1.1440 -0.0430 0.7464 0.038 Uiso 1 1 calc R A 2
H28C H 1.0244 -0.0247 0.7333 0.038 Uiso 1 1 calc R A 2
C29 C 0.8764(6) 0.2306(5) 0.4427(5) 0.0229(18) Uani 1 1 d . A 2
C30 C 0.8330(6) 0.1503(5) 0.4934(5) 0.0261(18) Uani 1 1 d . A 2
H30A H 0.8873 0.1024 0.5257 0.039 Uiso 1 1 calc R A 2
H30B H 0.7998 0.1252 0.4538 0.039 Uiso 1 1 calc R A 2
H30C H 0.7840 0.1710 0.5335 0.039 Uiso 1 1 calc R A 2
C31 C 0.7915(7) 0.3058(6) 0.3927(5) 0.035(2) Uani 1 1 d . A 2
H31A H 0.7433 0.3268 0.4332 0.052 Uiso 1 1 calc R A 2
H31B H 0.7573 0.2809 0.3536 0.052 Uiso 1 1 calc R A 2
H31C H 0.8197 0.3576 0.3594 0.052 Uiso 1 1 calc R A 2
C32 C 0.9523(7) 0.2002(6) 0.3790(5) 0.038(2) Uani 1 1 d . A 2
H32A H 0.9843 0.2515 0.3506 0.057 Uiso 1 1 calc R A 2
H32B H 0.9176 0.1813 0.3357 0.057 Uiso 1 1 calc R A 2
H32C H 1.0036 0.1483 0.4098 0.057 Uiso 1 1 calc R A 2
C33 C 0.8512(7) 0.0779(6) 1.0086(5) 0.035(2) Uani 1 1 d . B 2
H33A H 0.8964 0.0276 0.9954 0.042 Uiso 1 1 calc R B 2
H33B H 0.8668 0.1018 1.0547 0.042 Uiso 1 1 calc R B 2
C34 C 0.7611(7) 0.1169(7) 0.9597(6) 0.041(2) Uani 1 1 d . B 2
H34A H 0.7154 0.1672 0.9723 0.049 Uiso 1 1 calc R B 2
C35 C 0.7410(6) 0.0810(6) 0.8940(5) 0.034(2) Uani 1 1 d . B 2
H35A H 0.7872 0.0308 0.8820 0.041 Uiso 1 1 calc R B 2
H35B H 0.6807 0.1062 0.8602 0.041 Uiso 1 1 calc R B 2
C36 C 1.0003(7) 0.3890(6) 0.7314(6) 0.037(2) Uani 0.700(14) 1 d PD C 1
H36A H 0.9453 0.4168 0.6918 0.044 Uiso 0.700(14) 1 d PR C 1
H36B H 0.9913 0.3455 0.7834 0.044 Uiso 0.700(14) 1 d PR C 1
C37 C 1.0938(9) 0.4120(8) 0.7127(7) 0.031(3) Uani 0.700(14) 1 d PD C 1
H37A H 1.1468 0.3826 0.7539 0.037 Uiso 0.700(14) 1 d PR C 1
C38 C 1.1153(6) 0.4719(6) 0.6421(6) 0.036(2) Uani 0.700(14) 1 d PD C .
H38A H 1.0645 0.5029 0.5993 0.043 Uiso 0.700(14) 1 d PR . .
H38B H 1.1816 0.4836 0.6348 0.043 Uiso 0.700(14) 1 d PR . .
C36A C 1.0003(7) 0.3890(6) 0.7314(6) 0.037(2) Uani 0.300(14) 1 d PD C 2
H36C H 1.0363 0.3294 0.7303 0.044 Uiso 0.300(14) 1 d PR C 2
H36D H 0.9385 0.3928 0.7633 0.044 Uiso 0.300(14) 1 d PR C 2
C37A C 1.0322(17) 0.4662(15) 0.6882(15) 0.031(3) Uani 0.300(14) 1 d PD C 2
H37B H 0.9915 0.5229 0.6922 0.037 Uiso 0.300(14) 1 d PR C 2
C38A C 1.1153(6) 0.4719(6) 0.6421(6) 0.036(2) Uani 0.300(14) 1 d PD C 2
H38C H 1.1596 0.4175 0.6344 0.043 Uiso 0.300(14) 1 d PR C 2
H38D H 1.1310 0.5305 0.6141 0.043 Uiso 0.300(14) 1 d PR C 2
C39 C 0.3632(7) 0.3816(6) 0.5680(6) 0.035(2) Uani 1 1 d . . .
H39 H 0.2938 0.4038 0.5418 0.042 Uiso 1 1 calc R . .
Cl5 Cl 0.44662(16) 0.34973(16) 0.48883(14) 0.0406(6) Uani 1 1 d . . .
Cl6 Cl 0.39829(17) 0.47058(16) 0.60292(18) 0.0482(6) Uani 1 1 d . . .
Cl7 Cl 0.36255(17) 0.28498(15) 0.65523(14) 0.0393(5) Uani 1 1 d . . .
C40 C 0.9440(6) 0.2986(6) 0.0342(5) 0.031(2) Uani 1 1 d . . .
H40 H 0.9932 0.2725 -0.0048 0.037 Uiso 1 1 calc R . .
Cl8 Cl 0.9719(2) 0.40293(17) 0.0420(2) 0.0601(8) Uani 1 1 d . . .
Cl9 Cl 0.9562(2) 0.21990(18) 0.13570(15) 0.0530(7) Uani 1 1 d . . .
Cl10 Cl 0.82202(16) 0.31731(15) -0.01077(15) 0.0371(5) Uani 1 1 d . . .

loop_
_atom_site_aniso_label
_atom_site_aniso_U_11
_atom_site_aniso_U_22
_atom_site_aniso_U_33
_atom_site_aniso_U_23
_atom_site_aniso_U_13
_atom_site_aniso_U_12
Pd1 0.0110(3) 0.0231(4) 0.0198(3) -0.0019(3) 0.0078(2) -0.0087(2)
Pd2 0.0155(3) 0.0216(4) 0.0166(3) -0.0021(3) 0.0089(2) -0.0052(2)
Pd3 0.0150(3) 0.0219(4) 0.0183(3) -0.0021(3) 0.0110(2) -0.0053(2)
Pd4 0.0116(3) 0.0187(3) 0.0207(3) -0.0031(3) 0.0072(2) -0.0072(2)
Cl1 0.0216(11) 0.0675(16) 0.0299(12) -0.0109(11) 0.0047(9) -0.0218(10)
Cl2 0.0193(10) 0.0436(13) 0.0221(10) -0.0057(9) 0.0119(8) -0.0120(9)
Cl3 0.0163(10) 0.0364(12) 0.0285(11) -0.0117(9) 0.0044(8) -0.0049(8)
Cl4 0.0186(10) 0.0383(12) 0.0257(10) -0.0074(9) 0.0154(8) -0.0132(9)
P1 0.0118(9) 0.0218(11) 0.0156(10) -0.0033(8) 0.0062(8) -0.0065(8)
P2 0.0095(9) 0.0181(11) 0.0170(10) -0.0016(8) 0.0073(7) -0.0060(8)
P3 0.0063(9) 0.0193(11) 0.0188(10) -0.0027(8) 0.0083(7) -0.0051(7)
P4 0.0100(9) 0.0181(10) 0.0166(10) -0.0030(8) 0.0068(7) -0.0063(8)
O1 0.014(3) 0.020(3) 0.027(3) 0.003(2) 0.007(2) -0.009(2)
O2 0.019(3) 0.022(3) 0.022(3) 0.001(2) 0.002(2) -0.010(2)
N1 0.010(3) 0.022(3) 0.014(3) -0.003(2) 0.010(2) -0.005(2)
N2 0.010(3) 0.018(3) 0.018(3) -0.001(2) 0.010(2) -0.005(2)
N3 0.017(3) 0.021(3) 0.023(3) -0.005(2) 0.000(2) -0.006(2)
N4 0.010(3) 0.017(3) 0.017(3) -0.004(2) 0.007(2) -0.003(2)
N5 0.009(3) 0.017(3) 0.016(3) -0.002(2) 0.009(2) -0.002(2)
N6 0.016(3) 0.020(3) 0.020(3) -0.003(2) 0.003(2) -0.006(2)
C1 0.007(4) 0.025(4) 0.030(4) -0.011(4) 0.007(3) 0.004(3)
C2 0.012(4) 0.034(5) 0.031(5) -0.005(4) 0.010(3) -0.003(3)
C3 0.010(4) 0.033(5) 0.036(5) -0.006(4) 0.015(3) 0.000(3)
C4 0.015(4) 0.039(5) 0.028(5) -0.008(4) 0.010(3) -0.003(4)
C5 0.008(4) 0.021(4) 0.027(4) -0.006(3) 0.009(3) -0.001(3)
C6 0.022(4) 0.023(4) 0.032(5) -0.009(4) 0.012(4) 0.002(3)
C7 0.017(4) 0.029(5) 0.053(6) -0.018(4) 0.019(4) -0.002(4)
C8 0.028(5) 0.027(5) 0.028(5) -0.001(4) 0.007(4) -0.004(4)
C9 0.025(4) 0.028(5) 0.022(4) -0.005(4) -0.002(3) -0.016(4)
C10 0.039(6) 0.051(6) 0.048(6) -0.028(5) -0.002(4) -0.013(5)
C11 0.044(6) 0.037(6) 0.043(6) -0.009(5) -0.018(5) -0.005(4)
C12 0.043(6) 0.060(7) 0.037(5) 0.001(5) -0.005(4) -0.030(5)
C13 0.022(5) 0.077(7) 0.030(5) -0.024(5) 0.006(4) -0.023(5)
C14 0.035(5) 0.060(7) 0.042(6) -0.018(5) -0.002(4) -0.024(5)
C15 0.018(3) 0.031(4) 0.031(4) -0.005(3) 0.007(3) -0.016(3)
C16 0.034(5) 0.078(7) 0.026(5) -0.023(5) 0.027(4) -0.017(5)
C17 0.033(4) 0.034(4) 0.033(4) -0.008(3) 0.011(3) -0.006(3)
C18 0.040(5) 0.040(5) 0.008(4) 0.002(4) 0.002(3) 0.001(4)
C16A 0.034(5) 0.078(7) 0.026(5) -0.023(5) 0.027(4) -0.017(5)
C17A 0.033(4) 0.034(4) 0.033(4) -0.008(3) 0.011(3) -0.006(3)
C18A 0.040(5) 0.040(5) 0.008(4) 0.002(4) 0.002(3) 0.001(4)
C19 0.012(4) 0.019(4) 0.036(5) -0.008(4) 0.011(3) -0.002(3)
C20 0.015(4) 0.026(5) 0.030(4) -0.010(4) 0.009(3) -0.006(3)
C21 0.011(4) 0.018(4) 0.031(4) -0.002(3) 0.005(3) 0.001(3)
C22 0.033(5) 0.023(5) 0.032(5) 0.001(4) 0.005(4) 0.010(4)
C23 0.009(4) 0.045(6) 0.084(8) -0.023(5) 0.006(4) -0.002(4)
C24 0.033(5) 0.030(5) 0.041(5) -0.007(4) 0.025(4) 0.006(4)
C25 0.008(4) 0.024(4) 0.022(4) -0.006(3) 0.007(3) 0.000(3)
C26 0.013(4) 0.035(5) 0.028(4) -0.008(4) 0.015(3) -0.004(3)
C27 0.009(4) 0.030(5) 0.046(5) -0.012(4) 0.004(4) -0.004(3)
C28 0.016(4) 0.024(5) 0.031(5) -0.005(4) 0.007(3) 0.003(3)
C29 0.027(4) 0.024(4) 0.018(4) -0.003(3) 0.007(3) -0.009(3)
C30 0.024(4) 0.029(5) 0.030(5) -0.010(4) 0.002(4) -0.012(4)
C31 0.046(6) 0.031(5) 0.028(5) -0.001(4) -0.012(4) -0.016(4)
C32 0.046(6) 0.054(6) 0.024(5) -0.020(4) 0.017(4) -0.024(5)
C33 0.043(6) 0.036(5) 0.022(5) -0.004(4) 0.010(4) -0.002(4)
C34 0.035(5) 0.045(6) 0.038(5) -0.001(5) 0.021(4) -0.008(4)
C35 0.025(5) 0.047(6) 0.036(5) -0.016(4) 0.023(4) -0.015(4)
C36 0.036(5) 0.054(6) 0.033(5) -0.028(5) 0.014(4) -0.020(5)
C37 0.040(8) 0.032(8) 0.030(7) -0.017(6) -0.002(6) -0.015(5)
C38 0.026(5) 0.038(5) 0.056(6) -0.028(5) 0.000(4) -0.016(4)
C36A 0.036(5) 0.054(6) 0.033(5) -0.028(5) 0.014(4) -0.020(5)
C37A 0.040(8) 0.032(8) 0.030(7) -0.017(6) -0.002(6) -0.015(5)
C38A 0.026(5) 0.038(5) 0.056(6) -0.028(5) 0.000(4) -0.016(4)
C39 0.031(5) 0.027(5) 0.044(6) -0.005(4) -0.003(4) -0.004(4)
Cl5 0.0330(12) 0.0544(15) 0.0333(12) -0.0026(11) 0.0062(10) -0.0175(11)
Cl6 0.0332(13) 0.0329(13) 0.0783(18) -0.0134(12) -0.0093(12) -0.0059(10)
Cl7 0.0407(13) 0.0418(14) 0.0364(12) -0.0076(10) 0.0137(10) -0.0150(10)
C40 0.023(4) 0.038(5) 0.028(5) -0.004(4) 0.012(4) -0.007(4)
Cl8 0.0491(16) 0.0378(15) 0.092(2) -0.0053(14) -0.0107(15) -0.0186(12)
Cl9 0.0652(17) 0.0548(16) 0.0361(14) 0.0071(12) -0.0076(12) -0.0282(13)
Cl10 0.0292(12) 0.0342(13) 0.0477(14) -0.0120(10) 0.0002(10) -0.0038(9)

loop_
_atom_type_symbol
_atom_type_description
_atom_type_scat_dispersion_real
_atom_type_scat_dispersion_imag
_atom_type_scat_source
C C 0.0033 0.0016 'International Tables Vol C Tables 4.2.6.8 and 6.1.1.4'
H H 0.0000 0.0000 'International Tables Vol C Tables 4.2.6.8 and 6.1.1.4'
N N 0.0061 0.0033 'International Tables Vol C Tables 4.2.6.8 and 6.1.1.4'
O O 0.0106 0.0060 'International Tables Vol C Tables 4.2.6.8 and 6.1.1.4'
P P 0.1023 0.0942 'International Tables Vol C Tables 4.2.6.8 and 6.1.1.4'
Cl Cl 0.1484 0.1585 'International Tables Vol C Tables 4.2.6.8 and 6.1.1.4'
Pd Pd -0.9988 1.0072 'International Tables Vol C Tables 4.2.6.8 and 6.1.1.4'

loop_
_geom_angle_atom_site_label_1
_geom_angle_atom_site_label_2
_geom_angle_atom_site_label_3
_geom_angle
_geom_angle_site_symmetry_1
_geom_angle_site_symmetry_3
_geom_angle_publ_flag
C13 Pd1 C14 38.5(3) . . ?
C13 Pd1 C15 66.4(3) . . ?
C14 Pd1 C15 35.7(3) . . ?
C13 Pd1 P1 100.2(2) . . ?
C14 Pd1 P1 134.0(3) . . ?
C15 Pd1 P1 166.0(2) . . ?
C13 Pd1 Cl2 163.9(2) . . ?
C14 Pd1 Cl2 126.5(3) . . ?
C15 Pd1 Cl2 97.6(2) . . ?
P1 Pd1 Cl2 95.88(7) . . ?
C16 Pd2 C17A 35.8(4) . . ?
C16 Pd2 C17 36.3(4) . . ?
C16 Pd2 C18 66.9(3) . . ?
C17A Pd2 C18 37.4(5) . . ?
C17 Pd2 C18 36.9(4) . . ?
C16 Pd2 P2 98.3(3) . . ?
C17A Pd2 P2 128.9(4) . . ?
C17 Pd2 P2 129.6(4) . . ?
C18 Pd2 P2 165.2(2) . . ?
C16 Pd2 Cl1 161.0(2) . . ?
C17A Pd2 Cl1 127.7(4) . . ?
C17 Pd2 Cl1 125.5(4) . . ?
C18 Pd2 Cl1 94.2(2) . . ?
P2 Pd2 Cl1 100.56(7) . . ?
C35 Pd3 C34 37.1(3) . . ?
C35 Pd3 C33 66.6(3) . . ?
C34 Pd3 C33 37.5(3) . . ?
C35 Pd3 P3 99.3(2) . . ?
C34 Pd3 P3 131.5(3) . . ?
C33 Pd3 P3 165.2(2) . . ?
C35 Pd3 Cl3 161.9(2) . . ?
C34 Pd3 Cl3 125.5(3) . . ?
C33 Pd3 Cl3 95.7(2) . . ?
P3 Pd3 Cl3 98.69(7) . . ?
C37 Pd4 C36 38.2(4) . . ?
C36 Pd4 C37A 36.5(5) . . ?
C37 Pd4 C38 35.9(4) . . ?
C36 Pd4 C38 68.0(3) . . ?
C37A Pd4 C38 35.5(5) . . ?
C37 Pd4 P4 133.0(3) . . ?
C36 Pd4 P4 98.6(2) . . ?
C37A Pd4 P4 130.8(5) . . ?
C38 Pd4 P4 166.2(2) . . ?
C37 Pd4 Cl4 126.9(3) . . ?
C36 Pd4 Cl4 164.4(2) . . ?
C37A Pd4 Cl4 129.4(4) . . ?
C38 Pd4 Cl4 96.6(2) . . ?
P4 Pd4 Cl4 96.96(7) . . ?
N3 P1 N1 114.8(3) . . ?
N3 P1 N2 112.8(3) . . ?
N1 P1 N2 81.2(3) . . ?
N3 P1 Pd1 105.8(2) . . ?
N1 P1 Pd1 117.3(2) . . ?
N2 P1 Pd1 123.9(2) . . ?
O1 P2 N1 107.4(3) . . ?
O1 P2 N2 102.1(3) . . ?
N1 P2 N2 83.8(3) . . ?
O1 P2 Pd2 112.2(2) . . ?
N1 P2 Pd2 125.5(2) . . ?
N2 P2 Pd2 120.9(2) . . ?
O2 P3 N5 107.4(3) . . ?
O2 P3 N4 102.4(3) . . ?
N5 P3 N4 83.2(3) . . ?
O2 P3 Pd3 112.87(19) . . ?
N5 P3 Pd3 124.5(2) . . ?
N4 P3 Pd3 121.5(2) . . ?
N6 P4 N4 111.9(3) . . ?
N6 P4 N5 114.8(3) . . ?
N4 P4 N5 81.2(3) . . ?
N6 P4 Pd4 106.2(2) . . ?
N4 P4 Pd4 123.8(2) . . ?
N5 P4 Pd4 117.7(2) . . ?
C19 O1 P2 122.9(4) . . ?
C20 O2 P3 124.7(4) . . ?
C1 N1 P2 132.6(5) . . ?
C1 N1 P1 128.6(5) . . ?
P2 N1 P1 97.4(3) . . ?
C5 N2 P2 129.5(5) . . ?
C5 N2 P1 131.3(5) . . ?
P2 N2 P1 97.3(3) . . ?
C9 N3 P1 139.3(5) . . ?
C21 N4 P3 128.6(5) . . ?
C21 N4 P4 132.2(5) . . ?
P3 N4 P4 97.7(3) . . ?
C25 N5 P3 131.7(5) . . ?
C25 N5 P4 129.9(5) . . ?
P3 N5 P4 97.5(3) . . ?
C29 N6 P4 139.3(5) . . ?
N1 C1 C3 108.9(6) . . ?
N1 C1 C4 108.3(6) . . ?
C3 C1 C4 110.2(6) . . ?
N1 C1 C2 110.3(6) . . ?
C3 C1 C2 109.7(6) . . ?
C4 C1 C2 109.4(6) . . ?
C1 C2 H2A 109.5 . . ?
C1 C2 H2B 109.5 . . ?
H2A C2 H2B 109.5 . . ?
C1 C2 H2C 109.5 . . ?
H2A C2 H2C 109.5 . . ?
H2B C2 H2C 109.5 . . ?
C1 C3 H3A 109.5 . . ?
C1 C3 H3B 109.5 . . ?
H3A C3 H3B 109.5 . . ?
C1 C3 H3C 109.5 . . ?
H3A C3 H3C 109.5 . . ?
H3B C3 H3C 109.5 . . ?
C1 C4 H4A 109.5 . . ?
C1 C4 H4B 109.5 . . ?
H4A C4 H4B 109.5 . . ?
C1 C4 H4C 109.5 . . ?
H4A C4 H4C 109.5 . . ?
H4B C4 H4C 109.5 . . ?
C8 C5 C6 109.3(6) . . ?
C8 C5 N2 109.0(6) . . ?
C6 C5 N2 109.7(6) . . ?
C8 C5 C7 110.9(6) . . ?
C6 C5 C7 110.6(6) . . ?
N2 C5 C7 107.2(6) . . ?
C5 C6 H6A 109.5 . . ?
C5 C6 H6B 109.5 . . ?
H6A C6 H6B 109.5 . . ?
C5 C6 H6C 109.5 . . ?
H6A C6 H6C 109.5 . . ?
H6B C6 H6C 109.5 . . ?
C5 C7 H7A 109.5 . . ?
C5 C7 H7B 109.5 . . ?
H7A C7 H7B 109.5 . . ?
C5 C7 H7C 109.5 . . ?
H7A C7 H7C 109.5 . . ?
H7B C7 H7C 109.5 . . ?
C5 C8 H8A 109.5 . . ?
C5 C8 H8B 109.5 . . ?
H8A C8 H8B 109.5 . . ?
C5 C8 H8C 109.5 . . ?
H8A C8 H8C 109.5 . . ?
H8B C8 H8C 109.5 . . ?
N3 C9 C12 112.0(6) . . ?
N3 C9 C11 107.3(6) . . ?
C12 C9 C11 110.9(7) . . ?
N3 C9 C10 107.1(6) . . ?
C12 C9 C10 110.9(7) . . ?
C11 C9 C10 108.5(7) . . ?
C9 C10 H10A 109.5 . . ?
C9 C10 H10B 109.5 . . ?
H10A C10 H10B 109.5 . . ?
C9 C10 H10C 109.5 . . ?
H10A C10 H10C 109.5 . . ?
H10B C10 H10C 109.5 . . ?
C9 C11 H11A 109.5 . . ?
C9 C11 H11B 109.5 . . ?
H11A C11 H11B 109.5 . . ?
C9 C11 H11C 109.5 . . ?
H11A C11 H11C 109.5 . . ?
H11B C11 H11C 109.5 . . ?
C9 C12 H12A 109.5 . . ?
C9 C12 H12B 109.5 . . ?
H12A C12 H12B 109.5 . . ?
C9 C12 H12C 109.5 . . ?
H12A C12 H12C 109.5 . . ?
H12B C12 H12C 109.5 . . ?
C14 C13 Pd1 71.3(5) . . ?
C14 C13 H13A 120.0 . . ?
Pd1 C13 H13A 75.2 . . ?
C14 C13 H13B 120.0 . . ?
Pd1 C13 H13B 125.2 . . ?
H13A C13 H13B 120.0 . . ?
C15 C14 C13 120.8(9) . . ?
C15 C14 Pd1 76.3(5) . . ?
C13 C14 Pd1 70.3(5) . . ?
C15 C14 H14A 119.6 . . ?
C13 C14 H14A 119.6 . . ?
Pd1 C14 H14A 125.5 . . ?
C14 C15 Pd1 68.0(5) . . ?
C14 C15 H15A 120.0 . . ?
Pd1 C15 H15A 75.3 . . ?
C14 C15 H15B 120.0 . . ?
Pd1 C15 H15B 129.0 . . ?
H15A C15 H15B 120.0 . . ?
C17 C16 Pd2 74.4(7) . . ?
C17 C16 H16A 119.5 . . ?
Pd2 C16 H16A 67.7 . . ?
C17 C16 H16B 120.5 . . ?
Pd2 C16 H16B 130.3 . . ?
H16A C16 H16B 120.0 . . ?
Pd2 C16 H16C 71.3 . . ?
Pd2 C16 H16D 129.4 . . ?
H16C C16 H16D 117.3 . . ?
C16 C17 C18 121.8(12) . . ?
C16 C17 Pd2 69.3(7) . . ?
C18 C17 Pd2 72.5(7) . . ?
C16 C17 H17A 119.0 . . ?
C18 C17 H17A 119.1 . . ?
Pd2 C17 H17A 132.1 . . ?
C18 C17 H16C 137.1 . . ?
Pd2 C17 H16C 64.6 . . ?
Pd2 C17 H18C 68.3 . . ?
C17 C18 Pd2 70.6(7) . . ?
C17 C18 H18A 119.6 . . ?
Pd2 C18 H18A 69.4 . . ?
C17 C18 H18B 120.4 . . ?
Pd2 C18 H18B 132.8 . . ?
H18A C18 H18B 120.0 . . ?
Pd2 C18 H18C 73.1 . . ?
Pd2 C18 H18D 131.8 . . ?
H18C C18 H18D 116.3 . . ?
H16A C17A H18A 116.8 . . ?
Pd2 C17A H17B 129.5 . . ?
O1 C19 C20 107.6(6) . . ?
O1 C19 H19A 110.2 . . ?
C20 C19 H19A 110.2 . . ?
O1 C19 H19B 110.2 . . ?
C20 C19 H19B 110.2 . . ?
H19A C19 H19B 108.5 . . ?
O2 C20 C19 107.0(6) . . ?
O2 C20 H20A 110.3 . . ?
C19 C20 H20A 110.3 . . ?
O2 C20 H20B 110.3 . . ?
C19 C20 H20B 110.3 . . ?
H20A C20 H20B 108.6 . . ?
N4 C21 C24 110.9(6) . . ?
N4 C21 C23 107.6(6) . . ?
C24 C21 C23 110.7(7) . . ?
N4 C21 C22 107.7(6) . . ?
C24 C21 C22 109.0(7) . . ?
C23 C21 C22 110.9(7) . . ?
C21 C22 H22A 109.5 . . ?
C21 C22 H22B 109.5 . . ?
H22A C22 H22B 109.5 . . ?
C21 C22 H22C 109.5 . . ?
H22A C22 H22C 109.5 . . ?
H22B C22 H22C 109.5 . . ?
C21 C23 H23A 109.5 . . ?
C21 C23 H23B 109.5 . . ?
H23A C23 H23B 109.5 . . ?
C21 C23 H23C 109.5 . . ?
H23A C23 H23C 109.5 . . ?
H23B C23 H23C 109.5 . . ?
C21 C24 H24A 109.5 . . ?
C21 C24 H24B 109.5 . . ?
H24A C24 H24B 109.5 . . ?
C21 C24 H24C 109.5 . . ?
H24A C24 H24C 109.5 . . ?
H24B C24 H24C 109.5 . . ?
N5 C25 C26 108.4(6) . . ?
N5 C25 C28 108.4(6) . . ?
C26 C25 C28 109.5(6) . . ?
N5 C25 C27 110.2(6) . . ?
C26 C25 C27 110.4(6) . . ?
C28 C25 C27 109.8(6) . . ?
C25 C26 H26A 109.5 . . ?
C25 C26 H26B 109.5 . . ?
H26A C26 H26B 109.5 . . ?
C25 C26 H26C 109.5 . . ?
H26A C26 H26C 109.5 . . ?
H26B C26 H26C 109.5 . . ?
C25 C27 H27A 109.5 . . ?
C25 C27 H27B 109.5 . . ?
H27A C27 H27B 109.5 . . ?
C25 C27 H27C 109.5 . . ?
H27A C27 H27C 109.5 . . ?
H27B C27 H27C 109.5 . . ?
C25 C28 H28A 109.5 . . ?
C25 C28 H28B 109.5 . . ?
H28A C28 H28B 109.5 . . ?
C25 C28 H28C 109.5 . . ?
H28A C28 H28C 109.5 . . ?
H28B C28 H28C 109.5 . . ?
N6 C29 C30 112.4(6) . . ?
N6 C29 C32 107.2(6) . . ?
C30 C29 C32 110.5(7) . . ?
N6 C29 C31 108.3(6) . . ?
C30 C29 C31 109.5(7) . . ?
C32 C29 C31 108.9(7) . . ?
C29 C30 H30A 109.5 . . ?
C29 C30 H30B 109.5 . . ?
H30A C30 H30B 109.5 . . ?
C29 C30 H30C 109.5 . . ?
H30A C30 H30C 109.5 . . ?
H30B C30 H30C 109.5 . . ?
C29 C31 H31A 109.5 . . ?
C29 C31 H31B 109.5 . . ?
H31A C31 H31B 109.5 . . ?
C29 C31 H31C 109.5 . . ?
H31A C31 H31C 109.5 . . ?
H31B C31 H31C 109.5 . . ?
C29 C32 H32A 109.5 . . ?
C29 C32 H32B 109.5 . . ?
H32A C32 H32B 109.5 . . ?
C29 C32 H32C 109.5 . . ?
H32A C32 H32C 109.5 . . ?
H32B C32 H32C 109.5 . . ?
C34 C33 Pd3 69.2(5) . . ?
C34 C33 H33A 120.0 . . ?
Pd3 C33 H33A 73.7 . . ?
C34 C33 H33B 120.0 . . ?
Pd3 C33 H33B 129.6 . . ?
H33A C33 H33B 120.0 . . ?
C35 C34 C33 118.5(9) . . ?
C35 C34 Pd3 70.1(5) . . ?
C33 C34 Pd3 73.3(5) . . ?
C35 C34 H34A 120.7 . . ?
C33 C34 H34A 120.7 . . ?
Pd3 C34 H34A 127.9 . . ?
C34 C35 Pd3 72.8(5) . . ?
C34 C35 H35A 120.0 . . ?
Pd3 C35 H35A 72.4 . . ?
C34 C35 H35B 120.0 . . ?
Pd3 C35 H35B 126.7 . . ?
H35A C35 H35B 120.0 . . ?
C37 C36 Pd4 70.5(6) . . ?
C37 C36 H36A 119.6 . . ?
Pd4 C36 H36A 72.3 . . ?
C37 C36 H36B 120.4 . . ?
Pd4 C36 H36B 129.2 . . ?
H36A C36 H36B 120.0 . . ?
Pd4 C36 H36C 62.5 . . ?
Pd4 C36 H36D 136.4 . . ?
H36C C36 H36D 117.6 . . ?
C38 C37 C36 125.7(10) . . ?
C38 C37 Pd4 75.5(6) . . ?
C36 C37 Pd4 71.3(5) . . ?
C38 C37 H37A 117.4 . . ?
C36 C37 H37A 116.9 . . ?
Pd4 C37 H37A 128.9 . . ?
C37 C38 Pd4 68.6(6) . . ?
C37A C38 Pd4 72.0(10) . . ?
C37 C38 H38A 120.1 . . ?
Pd4 C38 H38A 72.6 . . ?
C37 C38 H38B 119.9 . . ?
Pd4 C38 H38B 131.5 . . ?
H38A C38 H38B 120.0 . . ?
C37A C38 H38C 120.9 . . ?
Pd4 C38 H38C 63.0 . . ?
C37A C38 H38D 121.1 . . ?
Pd4 C38 H38D 138.4 . . ?
H38C C38 H38D 118.0 . . ?
C38 C37A Pd4 72.5(10) . . ?
Pd4 C37A H37B 140.0 . . ?
Cl6 C39 Cl7 110.7(5) . . ?
Cl6 C39 Cl5 110.5(5) . . ?
Cl7 C39 Cl5 109.7(5) . . ?
Cl6 C39 H39 108.6 . . ?
Cl7 C39 H39 108.6 . . ?
Cl5 C39 H39 108.6 . . ?
Cl8 C40 Cl9 110.3(5) . . ?
Cl8 C40 Cl10 110.0(5) . . ?
Cl9 C40 Cl10 111.2(4) . . ?
Cl8 C40 H40 108.4 . . ?
Cl9 C40 H40 108.4 . . ?
Cl10 C40 H40 108.4 . . ?

loop_
_geom_bond_atom_site_label_1
_geom_bond_atom_site_label_2
_geom_bond_distance
_geom_bond_site_symmetry_2
_geom_bond_publ_flag
Pd1 C13 2.114(8) . ?
Pd1 C14 2.127(8) . ?
Pd1 C15 2.229(7) . ?
Pd1 P1 2.2962(19) . ?
Pd1 Cl2 2.3903(19) . ?
Pd2 C16 2.125(9) . ?
Pd2 C17A 2.154(18) . ?
Pd2 C17 2.187(15) . ?
Pd2 C18 2.211(7) . ?
Pd2 P2 2.2813(19) . ?
Pd2 Cl1 2.357(2) . ?
Pd3 C35 2.129(8) . ?
Pd3 C34 2.162(8) . ?
Pd3 C33 2.216(8) . ?
Pd3 P3 2.2842(19) . ?
Pd3 Cl3 2.3744(19) . ?
Pd4 C37 2.119(11) . ?
Pd4 C36 2.130(8) . ?
Pd4 C37A 2.20(2) . ?
Pd4 C38 2.202(8) . ?
Pd4 P4 2.2902(19) . ?
Pd4 Cl4 2.3933(19) . ?
P1 N3 1.655(6) . ?
P1 N1 1.725(6) . ?
P1 N2 1.725(6) . ?
P2 O1 1.618(5) . ?
P2 N1 1.678(6) . ?
P2 N2 1.681(6) . ?
P3 O2 1.617(5) . ?
P3 N5 1.678(6) . ?
P3 N4 1.679(6) . ?
P4 N6 1.654(6) . ?
P4 N4 1.709(6) . ?
P4 N5 1.715(6) . ?
O1 C19 1.428(8) . ?
O2 C20 1.423(9) . ?
N1 C1 1.502(9) . ?
N2 C5 1.513(9) . ?
N3 C9 1.501(9) . ?
N4 C21 1.518(9) . ?
N5 C25 1.498(9) . ?
N6 C29 1.489(10) . ?
C1 C3 1.506(11) . ?
C1 C4 1.525(11) . ?
C1 C2 1.535(10) . ?
C2 H2A 0.9800 . ?
C2 H2B 0.9800 . ?
C2 H2C 0.9800 . ?
C3 H3A 0.9800 . ?
C3 H3B 0.9800 . ?
C3 H3C 0.9800 . ?
C4 H4A 0.9800 . ?
C4 H4B 0.9800 . ?
C4 H4C 0.9800 . ?
C5 C8 1.508(10) . ?
C5 C6 1.512(11) . ?
C5 C7 1.534(10) . ?
C6 H6A 0.9800 . ?
C6 H6B 0.9800 . ?
C6 H6C 0.9800 . ?
C7 H7A 0.9800 . ?
C7 H7B 0.9800 . ?
C7 H7C 0.9800 . ?
C8 H8A 0.9800 . ?
C8 H8B 0.9800 . ?
C8 H8C 0.9800 . ?
C9 C12 1.503(11) . ?
C9 C11 1.528(11) . ?
C9 C10 1.530(12) . ?
C10 H10A 0.9800 . ?
C10 H10B 0.9800 . ?
C10 H10C 0.9800 . ?
C11 H11A 0.9800 . ?
C11 H11B 0.9800 . ?
C11 H11C 0.9800 . ?
C12 H12A 0.9800 . ?
C12 H12B 0.9800 . ?
C12 H12C 0.9800 . ?
C13 C14 1.397(12) . ?
C13 H13A 0.9500 . ?
C13 H13B 0.9500 . ?
C14 C15 1.338(12) . ?
C14 H14A 0.9500 . ?
C15 H15A 0.9500 . ?
C15 H15B 0.9500 . ?
C16 C17 1.344(16) . ?
C16 H16A 0.9499 . ?
C16 H16B 0.9501 . ?
C16 H16C 0.9472 . ?
C16 H16D 0.9798 . ?
C17 C18 1.393(16) . ?
C17 H17A 0.9500 . ?
C18 H18A 0.9500 . ?
C18 H18B 0.9500 . ?
C18 H18C 0.9807 . ?
C18 H18D 0.9561 . ?
C17A H17B 0.9501 . ?
C19 C20 1.519(10) . ?
C19 H19A 0.9900 . ?
C19 H19B 0.9900 . ?
C20 H20A 0.9900 . ?
C20 H20B 0.9900 . ?
C21 C24 1.520(11) . ?
C21 C23 1.530(11) . ?
C21 C22 1.533(10) . ?
C22 H22A 0.9800 . ?
C22 H22B 0.9800 . ?
C22 H22C 0.9800 . ?
C23 H23A 0.9800 . ?
C23 H23B 0.9800 . ?
C23 H23C 0.9800 . ?
C24 H24A 0.9800 . ?
C24 H24B 0.9800 . ?
C24 H24C 0.9800 . ?
C25 C26 1.519(10) . ?
C25 C28 1.526(10) . ?
C25 C27 1.531(10) . ?
C26 H26A 0.9800 . ?
C26 H26B 0.9800 . ?
C26 H26C 0.9800 . ?
C27 H27A 0.9800 . ?
C27 H27B 0.9800 . ?
C27 H27C 0.9800 . ?
C28 H28A 0.9800 . ?
C28 H28B 0.9800 . ?
C28 H28C 0.9800 . ?
C29 C30 1.511(10) . ?
C29 C32 1.526(11) . ?
C29 C31 1.531(11) . ?
C30 H30A 0.9800 . ?
C30 H30B 0.9800 . ?
C30 H30C 0.9800 . ?
C31 H31A 0.9800 . ?
C31 H31B 0.9800 . ?
C31 H31C 0.9800 . ?
C32 H32A 0.9800 . ?
C32 H32B 0.9800 . ?
C32 H32C 0.9800 . ?
C33 C34 1.410(12) . ?
C33 H33A 0.9500 . ?
C33 H33B 0.9500 . ?
C34 C35 1.364(12) . ?
C34 H34A 0.9500 . ?
C35 H35A 0.9500 . ?
C35 H35B 0.9500 . ?
C36 C37 1.390(14) . ?
C36 H36A 0.9500 . ?
C36 H36B 0.9500 . ?
C36 H36C 0.9508 . ?
C36 H36D 0.9724 . ?
C37 C38 1.333(14) . ?
C37 H37A 0.9500 . ?
C38 C37A 1.340(19) . ?
C38 H38A 0.9500 . ?
C38 H38B 0.9500 . ?
C38 H38C 0.9609 . ?
C38 H38D 0.9589 . ?
C37A H37B 0.9500 . ?
C39 Cl6 1.747(9) . ?
C39 Cl7 1.764(9) . ?
C39 Cl5 1.781(9) . ?
C39 H39 1.0000 . ?
C40 Cl8 1.749(9) . ?
C40 Cl9 1.755(8) . ?
C40 Cl10 1.763(8) . ?
C40 H40 1.0000 . ?
